data_7717028
loop_
_publ_author_name
'Schulz, Annika'
'Hadlington, Terrance J.'

_publ_section_title
;
 Analogous carbene-stabilised
 [M<sup>I</sup>-(&#x3b7;<sup>6</sup>-tol)]<sup>+</sup> cations (M = Fe,
 Co, Ni): synthetic access and [carbene&#xb7;M<sup>I</sup>]<sup>+</sup>
 transfer.
;
_journal_issue 38
_journal_name_full 'Dalton transactions (Cambridge, England : 2003)'
_journal_page_first 15795
_journal_page_last 15800
_journal_paper_doi 10.1039/d4dt02372b
_journal_volume 53
_journal_year 2024
_chemical_formula_moiety 'C66 H56 B Co F24 N2'
_chemical_formula_sum 'C66 H56 B Co F24 N2'
_chemical_formula_weight 1402.86
_space_group_crystal_system monoclinic
_space_group_IT_number 14
_space_group_name_Hall '-P 2ybc'
_space_group_name_H-M_alt 'P 1 21/c 1'
_atom_sites_solution_hydrogens mixed
_audit_creation_method SHELXL-2018/3
_audit_update_record
;
2024-08-14 deposited with the CCDC.	2024-09-13 downloaded from the CCDC.
;
_cell_angle_alpha 90
_cell_angle_beta 101.04(3)
_cell_angle_gamma 90
_cell_formula_units_Z 4
_cell_length_a 12.970(3)
_cell_length_b 19.245(4)
_cell_length_c 25.726(5)
_cell_measurement_reflns_used 2000
_cell_measurement_temperature 150(2)
_cell_measurement_theta_max 32.50
_cell_measurement_theta_min 1.92
_cell_volume 6303(2)
_computing_structure_refinement 'SHELXL-2018/3 (Sheldrick, 2018)'
_computing_structure_solution 'SHELXT 2018/2 (Sheldrick, 2018)'
_diffrn_ambient_temperature 150(2)
_diffrn_detector Pilatus300K
_diffrn_detector_area_resol_mean 5.81
_diffrn_measured_fraction_theta_full 0.997
_diffrn_measured_fraction_theta_max 0.997
_diffrn_measurement_device_type 'STOE StadiVari'
_diffrn_measurement_method '\w scans'
_diffrn_radiation_collimation '0.6 mm diameter'
_diffrn_radiation_monochromator 'Graded multilayer mirror'
_diffrn_radiation_type 'Mo K\a'
_diffrn_radiation_wavelength 0.71073
_diffrn_reflns_av_R_equivalents 0.0389
_diffrn_reflns_av_unetI/netI 0.0617
_diffrn_reflns_Laue_measured_fraction_full 0.997
_diffrn_reflns_Laue_measured_fraction_max 0.997
_diffrn_reflns_limit_h_max 15
_diffrn_reflns_limit_h_min -15
_diffrn_reflns_limit_k_max 23
_diffrn_reflns_limit_k_min -23
_diffrn_reflns_limit_l_max 31
_diffrn_reflns_limit_l_min -31
_diffrn_reflns_number 44865
_diffrn_reflns_point_group_measured_fraction_full 0.997
_diffrn_reflns_point_group_measured_fraction_max 0.997
_diffrn_reflns_theta_full 25.242
_diffrn_reflns_theta_max 26.000
_diffrn_reflns_theta_min 2.301
_diffrn_source 'Genix 3D HF Mo'
_diffrn_source_current 1.000
_diffrn_source_power 0.050
_diffrn_source_voltage 50
_exptl_absorpt_coefficient_mu 0.386
_exptl_absorpt_correction_T_max 1.000
_exptl_absorpt_correction_T_min 0.947
_exptl_absorpt_correction_type empirical
_exptl_absorpt_process_details 'STOE X-AREA 1.76'
_exptl_crystal_colour yellow
_exptl_crystal_density_diffrn 1.478
_exptl_crystal_description block
_exptl_crystal_F_000 2856
_exptl_crystal_size_max 0.14
_exptl_crystal_size_mid 0.13
_exptl_crystal_size_min 0.13
_refine_diff_density_max 0.660
_refine_diff_density_min -0.685
_refine_diff_density_rms 0.061
_refine_ls_extinction_method none
_refine_ls_goodness_of_fit_ref 1.028
_refine_ls_hydrogen_treatment ref
_refine_ls_matrix_type full
_refine_ls_number_parameters 875
_refine_ls_number_reflns 12349
_refine_ls_number_restraints 0
_refine_ls_restrained_S_all 1.028
_refine_ls_R_factor_all 0.1124
_refine_ls_R_factor_gt 0.0582
_refine_ls_shift/su_max 0.001
_refine_ls_shift/su_mean 0.000
_refine_ls_structure_factor_coef Fsqd
_refine_ls_weighting_details 'w=1/[\s^2^(Fo^2^)+(0.0715P)^2^+3.9856P] where P=(Fo^2^+2Fc^2^)/3'
_refine_ls_weighting_scheme calc
_refine_ls_wR_factor_gt 0.1360
_refine_ls_wR_factor_ref 0.1587
_reflns_Friedel_coverage 0.000
_reflns_number_gt 7345
_reflns_number_total 12349
_reflns_threshold_expression 'I > 2\s(I)'
_cod_data_source_file d4dt02372b2.cif
_cod_data_source_block 2
_cod_depositor_comments 'Adding full bibliography for 7717023--7717028.cif.'
_cod_original_cell_volume 6302(2)
_cod_original_sg_symbol_H-M 'P 21/c'
_cod_database_code 7717028
_shelx_shelxl_version_number 2018/3
_shelx_space_group_comment
;
The symmetry employed for this shelxl refinement is uniquely defined
by the following loop, which should always be used as a source of
symmetry information in preference to the above space-group names.
They are only intended as comments.
;

loop_
_space_group_symop_operation_xyz
'x, y, z'
'-x, y+1/2, -z+1/2'
'-x, -y, -z'
'x, -y-1/2, z-1/2'

loop_
_atom_site_label
_atom_site_type_symbol
_atom_site_fract_x
_atom_site_fract_y
_atom_site_fract_z
_atom_site_U_iso_or_equiv
_atom_site_adp_type
_atom_site_occupancy
_atom_site_site_symmetry_order
_atom_site_calc_flag
_atom_site_refinement_flags_posn
_atom_site_refinement_flags_adp
_atom_site_refinement_flags_occupancy
_atom_site_disorder_assembly
_atom_site_disorder_group
Co1 Co 0.04364(4) 0.21645(3) 0.62208(2) 0.04912(18) Uani 1 1 d . . . . .
F11 F 0.15837(16) 0.40151(10) 0.84440(7) 0.0415(5) Uani 1 1 d . . . . .
F24 F 0.78026(16) 0.44427(9) 0.84480(9) 0.0438(5) Uani 1 1 d . . . . .
F10 F 0.11045(16) 0.45723(10) 0.77118(8) 0.0439(5) Uani 1 1 d . . . . .
F12 F 0.08769(15) 0.34649(10) 0.77393(8) 0.0424(5) Uani 1 1 d . . . . .
F3 F 0.36367(18) 0.05039(12) 0.63635(8) 0.0559(6) Uani 1 1 d . . . . .
F1 F 0.4845(2) 0.12693(12) 0.64646(8) 0.0571(6) Uani 1 1 d . . . . .
F19 F 0.79570(19) 0.08547(11) 0.79160(11) 0.0664(7) Uani 1 1 d . . . . .
F7 F 0.53228(18) 0.45007(13) 0.68947(10) 0.0635(7) Uani 1 1 d . . . . .
F2 F 0.5155(2) 0.02761(13) 0.68260(9) 0.0661(7) Uani 1 1 d . . . . .
N2 N -0.0535(2) 0.29067(13) 0.51963(10) 0.0243(6) Uani 1 1 d . . . . .
F15 F 0.52570(19) 0.38914(15) 1.03897(10) 0.0693(7) Uani 1 1 d . . . . .
N1 N -0.1628(2) 0.22214(12) 0.54665(10) 0.0248(6) Uani 1 1 d . . . . .
F22 F 0.9089(2) 0.39084(12) 0.88969(12) 0.0825(9) Uani 1 1 d . . . . .
F23 F 0.8972(2) 0.40111(13) 0.80683(13) 0.0836(10) Uani 1 1 d . . . . .
F21 F 0.9331(2) 0.14309(14) 0.80181(16) 0.1027(12) Uani 1 1 d . . . . .
C48 C 0.3249(2) 0.33391(15) 0.80600(12) 0.0264(7) Uani 1 1 d . . . . .
H48 H 0.299653 0.308526 0.832672 0.032 Uiso 1 1 calc R U . . .
C64 C 0.6740(2) 0.31864(16) 0.83262(12) 0.0263(7) Uani 1 1 d . . . . .
H64 H 0.636839 0.360348 0.836190 0.032 Uiso 1 1 calc R U . . .
F14 F 0.3674(2) 0.3594(2) 1.02884(13) 0.1123(13) Uani 1 1 d . . . . .
C35 C 0.4353(2) 0.18314(16) 0.79597(12) 0.0260(7) Uani 1 1 d . . . . .
F9 F 0.3989(3) 0.4171(2) 0.63791(10) 0.1204(15) Uani 1 1 d . . . . .
C1 C -0.0616(2) 0.24404(15) 0.55836(12) 0.0256(7) Uani 1 1 d . . . . .
C61 C 0.7868(3) 0.19906(16) 0.82441(12) 0.0281(7) Uani 1 1 d . . . . .
F8 F 0.3975(3) 0.51119(15) 0.67940(15) 0.1208(15) Uani 1 1 d . . . . .
C44 C 0.4554(2) 0.35598(15) 0.75513(12) 0.0269(7) Uani 1 1 d . . . . .
H44 H 0.521679 0.346331 0.746121 0.032 Uiso 1 1 calc R U . . .
C47 C 0.2615(2) 0.38563(16) 0.77880(12) 0.0262(7) Uani 1 1 d . . . . .
C59 C 0.6179(2) 0.25606(15) 0.82489(12) 0.0242(7) Uani 1 1 d . . . . .
C63 C 0.7823(2) 0.32217(15) 0.83529(12) 0.0260(7) Uani 1 1 d . . . . .
C43 C 0.4243(2) 0.31769(15) 0.79571(12) 0.0237(7) Uani 1 1 d . . . . .
C39 C 0.4089(3) 0.10298(16) 0.72077(12) 0.0278(7) Uani 1 1 d . . . . .
C16 C 0.0410(2) 0.33161(15) 0.52016(12) 0.0260(7) Uani 1 1 d . . . . .
C40 C 0.4576(2) 0.16010(15) 0.74776(12) 0.0263(7) Uani 1 1 d . . . . .
H40 H 0.508490 0.184683 0.732859 0.032 Uiso 1 1 calc R U . . .
C5 C -0.2340(3) 0.19792(17) 0.62634(13) 0.0318(8) Uani 1 1 d . . . . .
C60 C 0.6782(3) 0.19617(16) 0.82132(12) 0.0288(7) Uani 1 1 d . . . . .
H60 H 0.644037 0.152332 0.816668 0.035 Uiso 1 1 calc R U . . .
C46 C 0.2954(3) 0.42341(16) 0.73917(13) 0.0293(7) Uani 1 1 d . . . . .
H46 H 0.252773 0.459046 0.720614 0.035 Uiso 1 1 calc R U . . .
C2 C -0.2170(3) 0.25444(17) 0.50120(13) 0.0306(8) Uani 1 1 d . . . . .
C4 C -0.2046(2) 0.17286(16) 0.58018(13) 0.0284(7) Uani 1 1 d . . . . .
C37 C 0.3069(3) 0.08841(16) 0.78779(13) 0.0301(7) Uani 1 1 d . . . . .
C62 C 0.8397(3) 0.26186(16) 0.83099(12) 0.0281(7) Uani 1 1 d . . . . .
H62 H 0.913438 0.263847 0.832544 0.034 Uiso 1 1 calc R U . . .
C3 C -0.1483(3) 0.29719(17) 0.48462(13) 0.0294(7) Uani 1 1 d . . . . .
C45 C 0.3924(3) 0.40798(16) 0.72736(12) 0.0279(7) Uani 1 1 d . . . . .
F20 F 0.8804(3) 0.10638(16) 0.86831(11) 0.1331(17) Uani 1 1 d . . . . .
C17 C 0.1081(3) 0.31464(16) 0.48526(13) 0.0296(7) Uani 1 1 d . . . . .
C36 C 0.3568(2) 0.14573(16) 0.81471(13) 0.0275(7) Uani 1 1 d . . . . .
H36 H 0.337109 0.159971 0.846795 0.033 Uiso 1 1 calc R U . . .
C22 C 0.0819(3) 0.25669(17) 0.44466(13) 0.0324(8) Uani 1 1 d . . . . .
H22 H 0.004079 0.257312 0.431775 0.039 Uiso 1 1 calc R U . . .
C21 C 0.0600(3) 0.38697(16) 0.55659(13) 0.0301(7) Uani 1 1 d . . . . .
C9 C -0.2076(3) 0.10216(17) 0.56649(14) 0.0326(8) Uani 1 1 d . . . . .
C50 C 0.1555(3) 0.39812(17) 0.79154(13) 0.0311(8) Uani 1 1 d . . . . .
F18 F 0.4660(3) 0.06940(16) 0.97889(15) 0.1190(13) Uani 1 1 d . . . . .
C66 C 0.8411(3) 0.38900(17) 0.84325(15) 0.0353(8) Uani 1 1 d . . . . .
C38 C 0.3329(3) 0.06660(16) 0.74086(13) 0.0313(8) Uani 1 1 d . . . . .
H38 H 0.299329 0.027334 0.722618 0.038 Uiso 1 1 calc R U . . .
C52 C 0.4680(2) 0.30894(18) 0.91853(13) 0.0319(8) Uani 1 1 d . . . . .
H52 H 0.454745 0.352292 0.900853 0.038 Uiso 1 1 calc R U . . .
F13 F 0.4196(3) 0.42425(19) 0.97170(11) 0.1280(16) Uani 1 1 d . . . . .
C51 C 0.4876(2) 0.25065(17) 0.88962(13) 0.0291(7) Uani 1 1 d . . . . .
F4 F 0.1418(3) 0.08287(19) 0.8107(2) 0.096(2) Uani 0.822(7) 1 d . . P A 1
C18 C 0.2001(3) 0.35317(17) 0.48997(14) 0.0365(8) Uani 1 1 d . . . . .
H18 H 0.248201 0.342905 0.467446 0.044 Uiso 1 1 calc R U . . .
C6 C -0.2620(3) 0.14854(19) 0.66046(14) 0.0396(9) Uani 1 1 d . . . . .
H6 H -0.280314 0.163431 0.692717 0.047 Uiso 1 1 calc R U . . .
C8 C -0.2384(3) 0.05588(18) 0.60196(15) 0.0411(9) Uani 1 1 d . . . . .
H8 H -0.241864 0.007669 0.593873 0.049 Uiso 1 1 calc R U . . .
C49 C 0.4297(3) 0.44641(18) 0.68387(14) 0.0376(9) Uani 1 1 d . . . . .
C25 C -0.0204(3) 0.41056(17) 0.58872(13) 0.0343(8) Uani 1 1 d . . . . .
H25 H -0.070824 0.371457 0.589549 0.041 Uiso 1 1 calc R U . . .
C56 C 0.5100(3) 0.18920(18) 0.91875(13) 0.0349(8) Uani 1 1 d . . . . .
H56 H 0.526253 0.148554 0.900968 0.042 Uiso 1 1 calc R U . . .
C27 C 0.0293(3) 0.42846(19) 0.64587(14) 0.0454(10) Uani 1 1 d . . . . .
H27A H 0.072156 0.389267 0.661949 0.068 Uiso 1 1 calc R U . . .
H27B H -0.026062 0.437914 0.666008 0.068 Uiso 1 1 calc R U . . .
H27C H 0.073856 0.469695 0.646330 0.068 Uiso 1 1 calc R U . . .
C41 C 0.2271(3) 0.04958(19) 0.81122(15) 0.0424(9) Uani 1 1 d . . . . .
C20 C 0.1545(3) 0.42243(17) 0.55907(14) 0.0381(9) Uani 1 1 d . . . . .
H20 H 0.171702 0.459041 0.583996 0.046 Uiso 1 1 calc R U . . .
C53 C 0.4672(3) 0.3054(2) 0.97300(14) 0.0416(9) Uani 1 1 d . . . . .
C10 C -0.2374(3) 0.27493(18) 0.63961(14) 0.0390(9) Uani 1 1 d . . . . .
H10 H -0.230493 0.302164 0.607359 0.047 Uiso 1 1 calc R U . . .
C65 C 0.8476(3) 0.13368(18) 0.82212(16) 0.0401(9) Uani 1 1 d . . . . .
C13 C -0.1835(3) 0.07707(18) 0.51386(15) 0.0390(9) Uani 1 1 d . . . . .
H13 H -0.133410 0.110635 0.502376 0.047 Uiso 1 1 calc R U . . .
C23 C 0.1106(3) 0.18518(18) 0.46952(15) 0.0435(9) Uani 1 1 d . . . . .
H23A H 0.186234 0.183345 0.483692 0.065 Uiso 1 1 calc R U . . .
H23B H 0.091799 0.149070 0.442502 0.065 Uiso 1 1 calc R U . . .
H23C H 0.071994 0.177410 0.498245 0.065 Uiso 1 1 calc R U . . .
C42 C 0.4427(3) 0.07729(18) 0.67194(14) 0.0370(8) Uani 1 1 d . . . . .
C19 C 0.2232(3) 0.40608(18) 0.52669(15) 0.0407(9) Uani 1 1 d . . . . .
H19 H 0.287034 0.431212 0.529446 0.049 Uiso 1 1 calc R U . . .
C54 C 0.4866(3) 0.2434(2) 1.00013(15) 0.0513(11) Uani 1 1 d . . . . .
H54 H 0.484382 0.240591 1.036771 0.062 Uiso 1 1 calc R U . . .
C30 C 0.1756(3) 0.1502(2) 0.61311(15) 0.0473(10) Uani 1 1 d . . . . .
H28 H 0.203800 0.137633 0.582965 0.057 Uiso 1 1 calc R U . . .
C7 C -0.2641(3) 0.07863(19) 0.64891(15) 0.0428(9) Uani 1 1 d . . . . .
H7 H -0.283252 0.046042 0.673137 0.051 Uiso 1 1 calc R U . . .
C55 C 0.5094(3) 0.1853(2) 0.97255(15) 0.0454(10) Uani 1 1 d . . . . .
C29 C 0.2120(3) 0.2095(2) 0.64197(17) 0.0499(10) Uani 1 1 d . . . . .
F5 F 0.2053(5) -0.0116(2) 0.7903(3) 0.133(3) Uani 0.822(7) 1 d . . P A 1
C24 C 0.1333(3) 0.2665(2) 0.39630(15) 0.0478(10) Uani 1 1 d . . . . .
H24A H 0.118767 0.313505 0.382127 0.072 Uiso 1 1 calc R U . . .
H24B H 0.104656 0.232363 0.369081 0.072 Uiso 1 1 calc R U . . .
H24C H 0.209379 0.259914 0.406755 0.072 Uiso 1 1 calc R U . . .
B1 B 0.4918(3) 0.25231(18) 0.82628(14) 0.0262(8) Uani 1 1 d . . . . .
C15 C -0.2831(3) 0.0753(2) 0.47152(15) 0.0517(10) Uani 1 1 d . . . . .
H15A H -0.336109 0.046667 0.483800 0.078 Uiso 1 1 calc R U . . .
H15B H -0.267211 0.055551 0.438845 0.078 Uiso 1 1 calc R U . . .
H15C H -0.310066 0.122695 0.464659 0.078 Uiso 1 1 calc R U . . .
C34 C 0.1709(4) 0.2258(2) 0.68696(17) 0.0611(13) Uani 1 1 d . . . . .
H32 H 0.196014 0.265654 0.707218 0.073 Uiso 1 1 calc R U . . .
C31 C 0.0984(4) 0.1094(2) 0.6282(2) 0.0601(13) Uani 1 1 d . . . . .
H29 H 0.073564 0.069400 0.608052 0.072 Uiso 1 1 calc R U . . .
C12 C -0.1481(3) 0.2955(2) 0.68416(16) 0.0519(10) Uani 1 1 d . . . . .
H12A H -0.151750 0.267873 0.715750 0.078 Uiso 1 1 calc R U . . .
H12B H -0.154045 0.344952 0.692212 0.078 Uiso 1 1 calc R U . . .
H12C H -0.080816 0.286988 0.673271 0.078 Uiso 1 1 calc R U . . .
F6 F 0.2625(4) 0.0348(4) 0.86183(18) 0.135(3) Uani 0.822(7) 1 d . . P A 1
C57 C 0.4450(3) 0.3693(3) 1.00216(16) 0.0615(13) Uani 1 1 d . . . . .
F17 F 0.5148(5) 0.1163(2) 1.04801(14) 0.163(2) Uani 1 1 d . . . . .
C11 C -0.3428(4) 0.2942(2) 0.65504(19) 0.0616(12) Uani 1 1 d . . . . .
H11A H -0.400793 0.277858 0.627581 0.092 Uiso 1 1 calc R U . . .
H11B H -0.347277 0.344807 0.658442 0.092 Uiso 1 1 calc R U . . .
H11C H -0.347398 0.272309 0.688900 0.092 Uiso 1 1 calc R U . . .
C26 C -0.0822(4) 0.4721(2) 0.56118(17) 0.0587(12) Uani 1 1 d . . . . .
H26A H -0.034972 0.511854 0.561214 0.088 Uiso 1 1 calc R U . . .
H26B H -0.138396 0.484482 0.580061 0.088 Uiso 1 1 calc R U . . .
H26C H -0.112806 0.459415 0.524586 0.088 Uiso 1 1 calc R U . . .
F16 F 0.6228(3) 0.0944(2) 1.0005(2) 0.203(3) Uani 1 1 d . . . . .
C33 C 0.0958(4) 0.1858(3) 0.70227(18) 0.0687(14) Uani 1 1 d . . . . .
H31 H 0.069501 0.197825 0.733104 0.082 Uiso 1 1 calc R U . . .
C14 C -0.1330(3) 0.0048(2) 0.51787(19) 0.0570(11) Uani 1 1 d . . . . .
H14A H -0.184001 -0.029738 0.525107 0.086 Uiso 1 1 calc R U . . .
H14B H -0.071435 0.004421 0.546661 0.086 Uiso 1 1 calc R U . . .
H14C H -0.111389 -0.006536 0.484395 0.086 Uiso 1 1 calc R U . . .
C58 C 0.5325(4) 0.1171(3) 0.99961(19) 0.0712(15) Uani 1 1 d . . . . .
C32 C 0.0565(4) 0.1266(3) 0.6728(2) 0.0716(15) Uani 1 1 d . . . . .
H30 H 0.002904 0.098949 0.682908 0.086 Uiso 1 1 calc R U . . .
C28 C 0.2925(4) 0.2549(3) 0.6254(3) 0.098(2) Uani 1 1 d . . . . .
H34A H 0.282614 0.302871 0.636338 0.146 Uiso 1 1 calc R U . . .
H34B H 0.285319 0.253093 0.586787 0.146 Uiso 1 1 calc R U . . .
H34C H 0.362779 0.238869 0.642092 0.146 Uiso 1 1 calc R U . . .
F5A F 0.1372(10) 0.0361(7) 0.7745(5) 0.042(4) Uiso 0.178(7) 1 d . . P A 2
F6A F 0.2478(10) -0.0069(7) 0.8287(6) 0.032(4) Uiso 0.178(7) 1 d . . P A 2
F4A F 0.1921(13) 0.0770(7) 0.8504(6) 0.044(4) Uiso 0.178(7) 1 d . . P A 2
H3 H -0.157(3) 0.3262(19) 0.4567(15) 0.050 Uiso 1 1 d . . . . .
H5 H -0.286(3) 0.2467(19) 0.4883(15) 0.050 Uiso 1 1 d . . . . .

loop_
_atom_site_aniso_label
_atom_site_aniso_U_11
_atom_site_aniso_U_22
_atom_site_aniso_U_33
_atom_site_aniso_U_23
_atom_site_aniso_U_13
_atom_site_aniso_U_12
Co1 0.0492(4) 0.0562(3) 0.0358(3) -0.0019(2) -0.0074(2) 0.0221(3)
F11 0.0372(12) 0.0567(13) 0.0326(11) -0.0055(9) 0.0119(9) 0.0058(10)
F24 0.0368(12) 0.0267(10) 0.0685(15) 0.0012(10) 0.0115(11) -0.0011(9)
F10 0.0392(12) 0.0449(12) 0.0499(13) 0.0085(10) 0.0140(10) 0.0171(10)
F12 0.0256(11) 0.0504(12) 0.0527(13) -0.0112(10) 0.0108(10) -0.0061(9)
F3 0.0472(14) 0.0759(16) 0.0444(13) -0.0269(12) 0.0085(11) -0.0164(12)
F1 0.0755(17) 0.0644(15) 0.0383(12) -0.0083(11) 0.0279(12) -0.0218(13)
F19 0.0535(15) 0.0404(13) 0.100(2) -0.0269(13) 0.0018(14) 0.0079(11)
F7 0.0414(14) 0.0800(17) 0.0732(17) 0.0322(13) 0.0213(12) -0.0085(12)
F2 0.0682(17) 0.0779(17) 0.0563(15) 0.0005(12) 0.0225(13) 0.0364(14)
N2 0.0224(14) 0.0279(13) 0.0230(13) 0.0014(11) 0.0057(11) 0.0005(11)
F15 0.0452(15) 0.107(2) 0.0563(15) -0.0299(14) 0.0114(13) -0.0156(14)
N1 0.0225(14) 0.0281(14) 0.0244(14) 0.0013(11) 0.0063(11) 0.0015(11)
F22 0.0692(18) 0.0418(13) 0.110(2) 0.0022(14) -0.0497(16) -0.0082(12)
F23 0.089(2) 0.0542(15) 0.131(3) -0.0228(15) 0.081(2) -0.0304(14)
F21 0.0572(18) 0.0555(16) 0.210(4) -0.0223(19) 0.063(2) 0.0088(13)
C48 0.0259(18) 0.0271(16) 0.0264(17) 0.0000(13) 0.0053(14) -0.0020(13)
C64 0.0247(18) 0.0270(16) 0.0264(17) 0.0011(13) 0.0027(14) 0.0040(13)
F14 0.0472(17) 0.196(4) 0.105(2) -0.093(2) 0.0426(17) -0.030(2)
C35 0.0242(17) 0.0263(16) 0.0261(17) 0.0050(13) 0.0011(14) 0.0026(13)
F9 0.145(3) 0.186(3) 0.0295(14) 0.0000(18) 0.0163(17) -0.115(3)
C1 0.0243(17) 0.0273(16) 0.0257(17) -0.0036(13) 0.0058(14) 0.0024(13)
C61 0.0285(18) 0.0269(17) 0.0272(17) -0.0009(13) 0.0013(14) 0.0045(14)
F8 0.146(3) 0.079(2) 0.174(3) 0.089(2) 0.121(3) 0.065(2)
C44 0.0213(17) 0.0302(17) 0.0285(17) -0.0038(14) 0.0025(14) -0.0004(13)
C47 0.0240(17) 0.0281(17) 0.0258(17) -0.0064(13) 0.0034(14) -0.0030(13)
C59 0.0249(17) 0.0254(16) 0.0219(16) 0.0010(12) 0.0038(13) 0.0005(13)
C63 0.0258(18) 0.0279(17) 0.0230(16) 0.0004(13) 0.0011(14) -0.0005(13)
C43 0.0210(17) 0.0248(16) 0.0245(17) -0.0025(13) 0.0019(13) -0.0024(13)
C39 0.0260(18) 0.0313(17) 0.0249(17) -0.0013(14) 0.0017(14) -0.0001(14)
C16 0.0239(18) 0.0265(16) 0.0272(17) 0.0042(13) 0.0042(14) 0.0035(13)
C40 0.0236(17) 0.0294(17) 0.0257(17) 0.0042(13) 0.0044(14) 0.0010(13)
C5 0.0283(19) 0.0391(19) 0.0296(18) 0.0031(15) 0.0095(15) 0.0028(15)
C60 0.0312(19) 0.0273(17) 0.0267(17) 0.0009(13) 0.0022(15) 0.0011(14)
C46 0.0291(19) 0.0255(16) 0.0314(18) 0.0015(14) 0.0010(15) 0.0010(14)
C2 0.0227(18) 0.0405(19) 0.0278(18) 0.0025(15) 0.0029(15) 0.0034(15)
C4 0.0210(17) 0.0334(18) 0.0315(18) 0.0053(14) 0.0072(14) -0.0001(14)
C37 0.0258(18) 0.0315(18) 0.0340(19) -0.0006(15) 0.0085(15) -0.0025(14)
C62 0.0216(17) 0.0352(18) 0.0265(17) 0.0004(14) 0.0019(14) 0.0031(14)
C3 0.0276(18) 0.0358(19) 0.0249(17) 0.0054(14) 0.0053(15) 0.0038(15)
C45 0.0278(18) 0.0291(17) 0.0266(17) 0.0029(14) 0.0047(14) -0.0014(14)
F20 0.237(4) 0.094(2) 0.0526(17) -0.0008(16) -0.012(2) 0.124(3)
C17 0.0275(19) 0.0310(17) 0.0306(18) 0.0034(14) 0.0065(15) 0.0043(14)
C36 0.0256(18) 0.0311(17) 0.0265(17) -0.0013(14) 0.0067(14) 0.0014(14)
C22 0.0253(18) 0.0415(19) 0.0311(18) -0.0014(15) 0.0072(15) 0.0059(15)
C21 0.0314(19) 0.0261(17) 0.0322(18) 0.0005(14) 0.0044(15) 0.0016(14)
C9 0.0244(18) 0.0337(18) 0.041(2) 0.0006(15) 0.0083(16) 0.0005(14)
C50 0.0308(19) 0.0327(18) 0.0303(19) -0.0021(14) 0.0066(15) 0.0030(15)
F18 0.136(3) 0.067(2) 0.139(3) 0.045(2) -0.009(3) -0.016(2)
C66 0.0237(18) 0.0337(19) 0.048(2) 0.0012(16) 0.0049(17) 0.0023(15)
C38 0.0269(19) 0.0298(17) 0.0349(19) -0.0034(14) 0.0005(15) -0.0040(14)
C52 0.0212(18) 0.046(2) 0.0273(18) 0.0002(15) 0.0020(14) -0.0007(15)
F13 0.200(4) 0.126(3) 0.0491(18) -0.0312(18) 0.002(2) 0.095(3)
C51 0.0180(17) 0.0384(19) 0.0309(18) -0.0005(15) 0.0045(14) -0.0069(14)
F4 0.047(2) 0.086(3) 0.172(5) 0.047(3) 0.070(3) 0.0173(19)
C18 0.029(2) 0.041(2) 0.041(2) 0.0031(16) 0.0107(16) 0.0034(16)
C6 0.035(2) 0.053(2) 0.035(2) 0.0096(17) 0.0155(17) 0.0057(17)
C8 0.035(2) 0.0339(19) 0.056(3) 0.0075(17) 0.0131(19) -0.0033(16)
C49 0.034(2) 0.040(2) 0.039(2) 0.0087(16) 0.0073(17) -0.0006(16)
C25 0.039(2) 0.0309(18) 0.0342(19) -0.0020(15) 0.0094(16) 0.0015(15)
C56 0.030(2) 0.040(2) 0.0331(19) 0.0051(15) 0.0023(16) -0.0086(15)
C27 0.059(3) 0.044(2) 0.035(2) -0.0073(17) 0.0124(19) -0.0041(19)
C41 0.045(2) 0.041(2) 0.045(2) -0.0023(18) 0.0182(19) -0.0086(18)
C20 0.041(2) 0.0319(18) 0.040(2) -0.0029(16) 0.0032(18) -0.0043(16)
C53 0.0223(19) 0.074(3) 0.0274(19) -0.0064(18) 0.0028(15) 0.0002(18)
C10 0.049(2) 0.041(2) 0.0306(19) 0.0031(16) 0.0167(18) 0.0093(17)
C65 0.032(2) 0.035(2) 0.051(2) -0.0062(17) 0.0023(18) 0.0046(16)
C13 0.037(2) 0.0345(19) 0.051(2) -0.0079(17) 0.0221(19) -0.0051(16)
C23 0.046(2) 0.040(2) 0.043(2) -0.0069(17) 0.0032(18) 0.0042(17)
C42 0.034(2) 0.042(2) 0.035(2) -0.0060(16) 0.0052(17) -0.0017(17)
C19 0.032(2) 0.039(2) 0.052(2) -0.0003(17) 0.0075(18) -0.0086(16)
C54 0.034(2) 0.095(3) 0.0260(19) 0.009(2) 0.0067(17) -0.006(2)
C30 0.046(2) 0.053(2) 0.038(2) -0.0052(18) -0.0043(19) 0.023(2)
C7 0.037(2) 0.046(2) 0.048(2) 0.0152(18) 0.0132(19) 0.0003(17)
C55 0.033(2) 0.066(3) 0.035(2) 0.0167(19) 0.0009(17) -0.0113(19)
C29 0.039(2) 0.045(2) 0.058(3) 0.011(2) -0.008(2) 0.0067(18)
F5 0.176(5) 0.076(3) 0.195(6) -0.084(3) 0.151(5) -0.093(3)
C24 0.046(2) 0.061(3) 0.040(2) -0.0055(19) 0.0161(19) 0.0042(19)
B1 0.0209(19) 0.0297(19) 0.0275(19) 0.0000(15) 0.0035(16) -0.0016(15)
C15 0.061(3) 0.053(2) 0.044(2) -0.0097(19) 0.017(2) -0.001(2)
C34 0.068(3) 0.060(3) 0.041(2) -0.015(2) -0.024(2) 0.027(2)
C31 0.052(3) 0.042(2) 0.075(3) 0.001(2) -0.015(3) 0.010(2)
C12 0.058(3) 0.048(2) 0.050(2) -0.0080(19) 0.009(2) -0.002(2)
F6 0.093(4) 0.229(6) 0.075(3) 0.082(4) -0.008(2) -0.088(4)
C57 0.043(3) 0.112(4) 0.029(2) -0.019(2) 0.006(2) 0.011(3)
F17 0.290(6) 0.132(3) 0.065(2) 0.059(2) 0.032(3) -0.010(4)
C11 0.055(3) 0.062(3) 0.072(3) -0.004(2) 0.024(2) 0.018(2)
C26 0.065(3) 0.064(3) 0.051(3) 0.007(2) 0.022(2) 0.031(2)
F16 0.072(2) 0.190(4) 0.361(7) 0.226(5) 0.073(4) 0.059(3)
C33 0.065(3) 0.100(4) 0.040(3) 0.013(3) 0.008(2) 0.036(3)
C14 0.047(3) 0.045(2) 0.082(3) -0.015(2) 0.021(2) 0.0028(19)
C58 0.067(4) 0.084(4) 0.056(3) 0.041(3) -0.003(3) -0.021(3)
C32 0.049(3) 0.087(4) 0.076(4) 0.046(3) 0.006(3) 0.010(3)
C28 0.066(4) 0.083(4) 0.137(6) 0.033(4) 0.001(4) -0.004(3)

loop_
_atom_type_symbol
_atom_type_description
_atom_type_scat_dispersion_real
_atom_type_scat_dispersion_imag
_atom_type_scat_source
C C 0.0033 0.0016 'International Tables Vol C Tables 4.2.6.8 and 6.1.1.4'
H H 0.0000 0.0000 'International Tables Vol C Tables 4.2.6.8 and 6.1.1.4'
B B 0.0013 0.0007 'International Tables Vol C Tables 4.2.6.8 and 6.1.1.4'
N N 0.0061 0.0033 'International Tables Vol C Tables 4.2.6.8 and 6.1.1.4'
F F 0.0171 0.0103 'International Tables Vol C Tables 4.2.6.8 and 6.1.1.4'
Co Co 0.3494 0.9721 'International Tables Vol C Tables 4.2.6.8 and 6.1.1.4'

loop_
_geom_angle_atom_site_label_1
_geom_angle_atom_site_label_2
_geom_angle_atom_site_label_3
_geom_angle
_geom_angle_site_symmetry_1
_geom_angle_site_symmetry_3
_geom_angle_publ_flag
C1 Co1 C34 158.88(17) . . ?
C1 Co1 C33 155.70(18) . . ?
C34 Co1 C33 37.28(19) . . ?
C1 Co1 C29 135.79(15) . . ?
C34 Co1 C29 38.29(17) . . ?
C33 Co1 C29 68.42(19) . . ?
C1 Co1 C32 132.31(18) . . ?
C34 Co1 C32 68.4(2) . . ?
C33 Co1 C32 38.4(2) . . ?
C29 Co1 C32 81.29(17) . . ?
C1 Co1 C31 118.33(15) . . ?
C34 Co1 C31 80.13(16) . . ?
C33 Co1 C31 68.18(19) . . ?
C29 Co1 C31 67.72(16) . . ?
C32 Co1 C31 37.72(18) . . ?
C1 Co1 C30 119.75(13) . . ?
C34 Co1 C30 67.94(16) . . ?
C33 Co1 C30 80.23(17) . . ?
C29 Co1 C30 37.54(15) . . ?
C32 Co1 C30 67.86(18) . . ?
C31 Co1 C30 37.05(16) . . ?
C1 N2 C3 110.6(3) . . ?
C1 N2 C16 122.3(3) . . ?
C3 N2 C16 126.8(3) . . ?
C1 N1 C2 111.1(3) . . ?
C1 N1 C4 121.7(3) . . ?
C2 N1 C4 127.2(3) . . ?
C47 C48 C43 122.7(3) . . ?
C63 C64 C59 122.7(3) . . ?
C40 C35 C36 115.4(3) . . ?
C40 C35 B1 121.9(3) . . ?
C36 C35 B1 122.6(3) . . ?
N1 C1 N2 104.5(3) . . ?
N1 C1 Co1 125.5(2) . . ?
N2 C1 Co1 129.9(2) . . ?
C62 C61 C60 120.8(3) . . ?
C62 C61 C65 119.2(3) . . ?
C60 C61 C65 119.9(3) . . ?
C45 C44 C43 122.3(3) . . ?
C46 C47 C48 120.3(3) . . ?
C46 C47 C50 120.7(3) . . ?
C48 C47 C50 119.0(3) . . ?
C64 C59 C60 115.6(3) . . ?
C64 C59 B1 121.8(3) . . ?
C60 C59 B1 122.3(3) . . ?
C64 C63 C62 120.2(3) . . ?
C64 C63 C66 122.2(3) . . ?
C62 C63 C66 117.5(3) . . ?
C44 C43 C48 115.6(3) . . ?
C44 C43 B1 123.8(3) . . ?
C48 C43 B1 120.3(3) . . ?
C40 C39 C38 120.1(3) . . ?
C40 C39 C42 120.3(3) . . ?
C38 C39 C42 119.4(3) . . ?
C17 C16 C21 123.4(3) . . ?
C17 C16 N2 119.5(3) . . ?
C21 C16 N2 117.1(3) . . ?
C39 C40 C35 122.9(3) . . ?
C6 C5 C4 116.6(3) . . ?
C6 C5 C10 120.1(3) . . ?
C4 C5 C10 123.3(3) . . ?
C61 C60 C59 122.1(3) . . ?
C45 C46 C47 118.5(3) . . ?
C3 C2 N1 106.4(3) . . ?
C5 C4 C9 123.2(3) . . ?
C5 C4 N1 118.1(3) . . ?
C9 C4 N1 118.6(3) . . ?
C38 C37 C36 120.5(3) . . ?
C38 C37 C41 120.3(3) . . ?
C36 C37 C41 119.1(3) . . ?
C61 C62 C63 118.5(3) . . ?
C2 C3 N2 107.4(3) . . ?
C46 C45 C44 120.6(3) . . ?
C46 C45 C49 119.8(3) . . ?
C44 C45 C49 119.6(3) . . ?
C18 C17 C16 116.6(3) . . ?
C18 C17 C22 121.8(3) . . ?
C16 C17 C22 121.7(3) . . ?
C37 C36 C35 122.2(3) . . ?
C17 C22 C24 113.1(3) . . ?
C17 C22 C23 111.5(3) . . ?
C24 C22 C23 109.9(3) . . ?
C20 C21 C16 116.2(3) . . ?
C20 C21 C25 121.2(3) . . ?
C16 C21 C25 122.5(3) . . ?
C8 C9 C4 117.0(3) . . ?
C8 C9 C13 121.0(3) . . ?
C4 C9 C13 121.9(3) . . ?
F10 C50 F12 106.7(3) . . ?
F10 C50 F11 106.1(2) . . ?
F12 C50 F11 105.3(3) . . ?
F10 C50 C47 113.7(3) . . ?
F12 C50 C47 112.2(3) . . ?
F11 C50 C47 112.3(3) . . ?
F23 C66 F24 107.0(3) . . ?
F23 C66 F22 105.8(3) . . ?
F24 C66 F22 104.1(3) . . ?
F23 C66 C63 113.2(3) . . ?
F24 C66 C63 113.8(3) . . ?
F22 C66 C63 112.1(3) . . ?
C37 C38 C39 118.9(3) . . ?
C51 C52 C53 121.9(3) . . ?
C52 C51 C56 115.7(3) . . ?
C52 C51 B1 123.9(3) . . ?
C56 C51 B1 120.3(3) . . ?
C19 C18 C17 121.5(3) . . ?
C7 C6 C5 121.9(3) . . ?
C7 C8 C9 121.2(3) . . ?
F9 C49 F7 104.6(3) . . ?
F9 C49 F8 107.1(4) . . ?
F7 C49 F8 104.9(3) . . ?
F9 C49 C45 112.2(3) . . ?
F7 C49 C45 114.2(3) . . ?
F8 C49 C45 113.1(3) . . ?
C21 C25 C26 109.5(3) . . ?
C21 C25 C27 112.6(3) . . ?
C26 C25 C27 111.1(3) . . ?
C55 C56 C51 122.6(3) . . ?
F6A C41 F4A 99.5(9) . . ?
F4 C41 F5 109.2(4) . . ?
F4 C41 F6 104.7(4) . . ?
F5 C41 F6 102.7(5) . . ?
F6A C41 F5A 100.9(9) . . ?
F4A C41 F5A 103.5(9) . . ?
F6A C41 C37 119.1(7) . . ?
F4 C41 C37 114.2(3) . . ?
F4A C41 C37 118.9(6) . . ?
F5 C41 C37 113.4(3) . . ?
F6 C41 C37 111.6(3) . . ?
F5A C41 C37 112.3(6) . . ?
C19 C20 C21 121.9(3) . . ?
C54 C53 C52 120.7(4) . . ?
C54 C53 C57 119.4(4) . . ?
C52 C53 C57 119.9(4) . . ?
C12 C10 C5 111.9(3) . . ?
C12 C10 C11 109.2(3) . . ?
C5 C10 C11 111.0(3) . . ?
F20 C65 F19 107.6(3) . . ?
F20 C65 F21 105.4(4) . . ?
F19 C65 F21 103.4(3) . . ?
F20 C65 C61 112.9(3) . . ?
F19 C65 C61 113.9(3) . . ?
F21 C65 C61 112.9(3) . . ?
C15 C13 C9 110.6(3) . . ?
C15 C13 C14 108.7(3) . . ?
C9 C13 C14 112.7(3) . . ?
F1 C42 F2 106.0(3) . . ?
F1 C42 F3 105.7(3) . . ?
F2 C42 F3 106.4(3) . . ?
F1 C42 C39 112.9(3) . . ?
F2 C42 C39 112.0(3) . . ?
F3 C42 C39 113.2(3) . . ?
C20 C19 C18 120.3(3) . . ?
C53 C54 C55 118.3(3) . . ?
C31 C30 C29 120.3(4) . . ?
C31 C30 Co1 71.2(2) . . ?
C29 C30 Co1 70.0(2) . . ?
C6 C7 C8 119.9(3) . . ?
C54 C55 C56 120.7(4) . . ?
C54 C55 C58 121.0(4) . . ?
C56 C55 C58 118.3(4) . . ?
C30 C29 C34 118.6(4) . . ?
C30 C29 C28 121.0(5) . . ?
C34 C29 C28 120.4(5) . . ?
C30 C29 Co1 72.5(2) . . ?
C34 C29 Co1 69.6(2) . . ?
C28 C29 Co1 129.2(3) . . ?
C51 B1 C35 111.0(3) . . ?
C51 B1 C59 104.2(2) . . ?
C35 B1 C59 112.4(3) . . ?
C51 B1 C43 112.0(3) . . ?
C35 B1 C43 104.2(2) . . ?
C59 B1 C43 113.4(3) . . ?
C33 C34 C29 121.4(4) . . ?
C33 C34 Co1 71.7(3) . . ?
C29 C34 Co1 72.1(2) . . ?
C30 C31 C32 120.8(4) . . ?
C30 C31 Co1 71.8(2) . . ?
C32 C31 Co1 70.4(3) . . ?
F13 C57 F15 105.4(4) . . ?
F13 C57 F14 106.9(4) . . ?
F15 C57 F14 104.1(3) . . ?
F13 C57 C53 114.3(3) . . ?
F15 C57 C53 113.2(4) . . ?
F14 C57 C53 112.2(4) . . ?
C34 C33 C32 120.5(4) . . ?
C34 C33 Co1 71.0(3) . . ?
C32 C33 Co1 71.8(3) . . ?
F16 C58 F18 107.8(6) . . ?
F16 C58 F17 108.3(5) . . ?
F18 C58 F17 99.1(4) . . ?
F16 C58 C55 115.0(4) . . ?
F18 C58 C55 111.8(4) . . ?
F17 C58 C55 113.5(5) . . ?
C31 C32 C33 118.3(5) . . ?
C31 C32 Co1 71.9(3) . . ?
C33 C32 Co1 69.8(3) . . ?

loop_
_geom_bond_atom_site_label_1
_geom_bond_atom_site_label_2
_geom_bond_distance
_geom_bond_site_symmetry_2
_geom_bond_publ_flag
Co1 C1 1.994(3) . ?
Co1 C34 2.118(4) . ?
Co1 C33 2.128(4) . ?
Co1 C29 2.150(4) . ?
Co1 C32 2.154(4) . ?
Co1 C31 2.174(4) . ?
Co1 C30 2.182(4) . ?
F11 C50 1.355(4) . ?
F24 C66 1.329(4) . ?
F10 C50 1.339(4) . ?
F12 C50 1.347(4) . ?
F3 C42 1.340(4) . ?
F1 C42 1.331(4) . ?
F19 C65 1.315(4) . ?
F7 C49 1.312(4) . ?
F2 C42 1.335(4) . ?
N2 C1 1.360(4) . ?
N2 C3 1.384(4) . ?
N2 C16 1.454(4) . ?
F15 C57 1.326(5) . ?
N1 C1 1.356(4) . ?
N1 C2 1.390(4) . ?
N1 C4 1.455(4) . ?
F22 C66 1.342(4) . ?
F23 C66 1.313(4) . ?
F21 C65 1.325(5) . ?
C48 C47 1.391(4) . ?
C48 C43 1.400(4) . ?
C64 C63 1.394(4) . ?
C64 C59 1.402(4) . ?
F14 C57 1.336(5) . ?
C35 C40 1.399(4) . ?
C35 C36 1.405(4) . ?
C35 B1 1.643(5) . ?
F9 C49 1.302(4) . ?
C61 C62 1.384(4) . ?
C61 C60 1.397(5) . ?
C61 C65 1.492(5) . ?
F8 C49 1.313(4) . ?
C44 C45 1.399(4) . ?
C44 C43 1.399(4) . ?
C47 C46 1.390(4) . ?
C47 C50 1.493(5) . ?
C59 C60 1.406(4) . ?
C59 B1 1.644(5) . ?
C63 C62 1.395(4) . ?
C63 C66 1.489(5) . ?
C43 B1 1.644(5) . ?
C39 C40 1.387(4) . ?
C39 C38 1.387(5) . ?
C39 C42 1.492(5) . ?
C16 C17 1.404(4) . ?
C16 C21 1.409(4) . ?
C5 C6 1.388(5) . ?
C5 C4 1.400(4) . ?
C5 C10 1.523(5) . ?
C46 C45 1.382(5) . ?
C2 C3 1.341(5) . ?
C4 C9 1.404(5) . ?
C37 C38 1.380(5) . ?
C37 C36 1.394(4) . ?
C37 C41 1.494(5) . ?
C45 C49 1.497(5) . ?
F20 C65 1.294(4) . ?
C17 C18 1.390(5) . ?
C17 C22 1.521(5) . ?
C22 C24 1.532(5) . ?
C22 C23 1.533(5) . ?
C21 C20 1.394(5) . ?
C21 C25 1.518(5) . ?
C9 C8 1.387(5) . ?
C9 C13 1.525(5) . ?
F18 C58 1.302(6) . ?
C52 C51 1.396(5) . ?
C52 C53 1.405(5) . ?
F13 C57 1.320(6) . ?
C51 C56 1.401(5) . ?
C51 B1 1.641(5) . ?
F4 C41 1.277(5) . ?
C18 C19 1.382(5) . ?
C6 C7 1.377(5) . ?
C8 C7 1.385(5) . ?
C25 C26 1.526(5) . ?
C25 C27 1.528(5) . ?
C56 C55 1.388(5) . ?
C41 F6A 1.187(12) . ?
C41 F4A 1.295(13) . ?
C41 F5 1.304(5) . ?
C41 F6 1.326(5) . ?
C41 F5A 1.377(13) . ?
C20 C19 1.368(5) . ?
C53 C54 1.381(6) . ?
C53 C57 1.497(6) . ?
C10 C12 1.518(5) . ?
C10 C11 1.540(5) . ?
C13 C15 1.522(5) . ?
C13 C14 1.532(5) . ?
C54 C55 1.385(6) . ?
C30 C31 1.384(6) . ?
C30 C29 1.394(5) . ?
C55 C58 1.489(6) . ?
C29 C34 1.400(6) . ?
C29 C28 1.486(7) . ?
C34 C33 1.357(7) . ?
C31 C32 1.399(7) . ?
F17 C58 1.309(6) . ?
F16 C58 1.247(6) . ?
C33 C32 1.409(7) . ?
